data_2006306
loop_
_publ_author_name
'Jones, Peter G.'
'Bubenitschek, Peter'
'H\"opfner, Thomas'
'Hopf, Henning'

_publ_section_title
;
 3,4-Diiodo-2,5-dimethylhexa-2,4-diene
;
_journal_issue 7
_journal_name_full 'Acta Crystallographica Section C'
_journal_page_first 918
_journal_page_last 920
_journal_paper_doi 10.1107/S0108270197003594
_journal_volume 53
_journal_year 1997
_chemical_formula_sum 'C8 H12 I2'
_chemical_formula_weight 361.98
_chemical_name_systematic
;
 3,4-Diido-2,5-dimethylhexa-2,4-diene
;
_space_group_IT_number 15
_symmetry_cell_setting monoclinic
_symmetry_space_group_name_Hall '-C 2yc'
_symmetry_space_group_name_H-M 'C 1 2/c 1'
_audit_creation_method SHELXL
_cell_angle_alpha 90.00
_cell_angle_beta 94.59(3)
_cell_angle_gamma 90.00
_cell_formula_units_Z 4
_cell_length_a 12.614(4)
_cell_length_b 6.607(2)
_cell_length_c 12.921(4)
_cell_measurement_reflns_used 52
_cell_measurement_temperature 143(2)
_cell_measurement_theta_max 11.5
_cell_measurement_theta_min 10
_cell_volume 1073.4(6)
_computing_cell_refinement DIF4
_computing_data_collection 'DIF4 (Stoe & Cie, 1992a)'
_computing_data_reduction 'REDU4 (Stoe & Cie, 1992b)'
_computing_molecular_graphics 'XP (Siemens, 1994)'
_computing_publication_material SHELXL93
_computing_structure_refinement 'SHELXL93 (Sheldrick, 1993)'
_computing_structure_solution 'SHELXS86 (Sheldrick, 1990)'
_diffrn_ambient_temperature 143(2)
_diffrn_measurement_device 'Stoe STADI-4'
_diffrn_measurement_method '\w/\q scans'
_diffrn_radiation_monochromator graphite
_diffrn_radiation_source 'fine-focus sealed tube'
_diffrn_radiation_type MoK\a
_diffrn_radiation_wavelength 0.71073
_diffrn_reflns_av_R_equivalents 0.0306
_diffrn_reflns_av_sigmaI/netI 0.0255
_diffrn_reflns_limit_h_max 16
_diffrn_reflns_limit_h_min -16
_diffrn_reflns_limit_k_max 5
_diffrn_reflns_limit_k_min -8
_diffrn_reflns_limit_l_max 16
_diffrn_reflns_limit_l_min 0
_diffrn_reflns_number 2190
_diffrn_reflns_theta_max 27.54
_diffrn_reflns_theta_min 3.16
_diffrn_standards_decay_% 2
_diffrn_standards_interval_time 60
_diffrn_standards_number 3
_exptl_absorpt_coefficient_mu 5.798
_exptl_absorpt_correction_T_max 0.235
_exptl_absorpt_correction_T_min 0.068
_exptl_absorpt_correction_type '\DF (SHELXA; Sheldrick, unpublished)'
_exptl_crystal_colour colourless
_exptl_crystal_density_diffrn 2.240
_exptl_crystal_density_method 'not measured'
_exptl_crystal_description prism
_exptl_crystal_F_000 664
_exptl_crystal_size_max 0.60
_exptl_crystal_size_mid 0.30
_exptl_crystal_size_min 0.25
_refine_diff_density_max 0.96
_refine_diff_density_min -0.59
_refine_ls_extinction_coef 0.0039(2)
_refine_ls_extinction_method 'SHELXL93 (Sheldrick, 1993)'
_refine_ls_goodness_of_fit_all 1.109
_refine_ls_goodness_of_fit_obs 1.109
_refine_ls_hydrogen_treatment 'H atoms: rigid methyls'
_refine_ls_matrix_type full
_refine_ls_number_parameters 49
_refine_ls_number_reflns 1241
_refine_ls_number_restraints 24
_refine_ls_restrained_S_all 1.098
_refine_ls_restrained_S_obs 1.097
_refine_ls_R_factor_all 0.0228
_refine_ls_R_factor_obs .0215
_refine_ls_shift/esd_max 0.001
_refine_ls_shift/esd_mean 0.000
_refine_ls_structure_factor_coef Fsqd
_refine_ls_weighting_details 'w = 1/[\s^2^(Fo^2^)+(0.0262P)^2^+2.2629P] where P=(Fo^2^+2Fc^2^)/3'
_refine_ls_weighting_scheme calc
_refine_ls_wR_factor_all 0.0552
_refine_ls_wR_factor_obs .0540
_reflns_number_observed 1189
_reflns_number_total 1241
_reflns_observed_criterion >2sigma(I)
_cod_data_source_file fg1291.cif
_cod_data_source_block kurt
_cod_depositor_comments
;
The following automatic conversions were performed:
'_geom_bond_publ_flag' value 'Y' changed to 'y' according to
'/home/saulius/struct/CIF-dictionaries/cif_core.dic' dictionary named
'cif_core.dic' version 2.4.1 from 2010-06-29 (5 times).

Automatic conversion script
Id: cif_fix_enum 1527 2010-12-29 10:47:43Z saulius 

The following automatic conversions were performed:

'_geom_bond_publ_flag' value 'Y' changed to 'y' according to
/home/saulius/struct/CIF-dictionaries/cif_core.dic dictionary named
'cif_core.dic' version 2.4.1 from 2010-06-29 (5
times).

'_geom_angle_publ_flag' value 'Y' changed to 'y' according
to /home/saulius/struct/CIF-dictionaries/cif_core.dic dictionary
named 'cif_core.dic' version 2.4.1 from 2010-06-29 (6
times).

'_geom_torsion_publ_flag' value 'Y' changed to 'y' according
to /home/saulius/struct/CIF-dictionaries/cif_core.dic dictionary
named 'cif_core.dic' version 2.4.1 from 2010-06-29 (6 times).

Automatic conversion script
Id: cif_fix_values 1715 2011-07-08 13:25:40Z adriana 

The following automatic conversions were performed:

'_refine_ls_weighting_scheme' value 'calc w =
1/[\s^2^(Fo^2^)+(0.0262P)^2^+2.2629P] where P=(Fo^2^+2Fc^2^)/3' was
changed to 'calc'. New tag '_refine_ls_weighting_details' was
created. The value of the new tag was set to 'w =
1/[\s^2^(Fo^2^)+(0.0262P)^2^+2.2629P] where P=(Fo^2^+2Fc^2^)/3'.

Automatic conversion script
Id: cif_fix_values 3143 2015-03-26 13:38:13Z robertas 
;
_cod_original_sg_symbol_H-M 'C 2/c'
_cod_database_code 2006306

loop_
_symmetry_equiv_pos_as_xyz
'x, y, z'
'-x, y, -z+1/2'
'x+1/2, y+1/2, z'
'-x+1/2, y+1/2, -z+1/2'
'-x, -y, -z'
'x, -y, z-1/2'
'-x+1/2, -y+1/2, -z'
'x+1/2, -y+1/2, z-1/2'

loop_
_atom_site_aniso_label
_atom_site_aniso_U_11
_atom_site_aniso_U_22
_atom_site_aniso_U_33
_atom_site_aniso_U_12
_atom_site_aniso_U_13
_atom_site_aniso_U_23
I .02959(14) .03159(15) .03158(16) -.00724(7) .00358(8) -.00472(7)
C1 .0383(16) .0374(17) .0206(13) .0046(12) .0049(11) -.0016(12)
C2 .0310(13) .0233(13) .0175(12) .0033(10) -.0005(10) .0027(10)
C3 .0250(12) .0208(12) .0194(12) .0011(10) .0000(10) .0016(10)
C4 .0405(16) .0275(15) .0292(16) -.0053(12) .0009(12) -.0097(12)

loop_
_atom_site_label
_atom_site_fract_x
_atom_site_fract_y
_atom_site_fract_z
_atom_site_U_iso_or_equiv
_atom_site_thermal_displace_type
_atom_site_calc_flag
_atom_site_refinement_flags
_atom_site_occupancy
_atom_site_disorder_group
_atom_site_type_symbol
I .345810(14) .30804(3) .267881(15) .03086(11) Uani d . 1 . I
C1 .3823(3) .6706(5) .4503(2) .0320(7) Uani d U 1 . C
H1A .3462 .8021 .4483 .038 Uiso calc R 1 . H
H1B .4183 .6490 .5195 .038 Uiso calc R 1 . H
H1C .3298 .5630 .4351 .038 Uiso calc R 1 . H
C2 .4626(2) .6669(4) .3708(2) .0241(5) Uani d U 1 . C
C3 .4619(2) .5406(4) .29015(19) .0218(5) Uani d U 1 . C
C4 .5494(3) .8231(5) .3889(3) .0325(7) Uani d U 1 . C
H4A .5832 .8086 .4595 .039 Uiso calc R 1 . H
H4B .5187 .9589 .3803 .039 Uiso calc R 1 . H
H4C .6027 .8033 .3387 .039 Uiso calc R 1 . H

loop_
_atom_type_symbol
_atom_type_description
_atom_type_scat_dispersion_real
_atom_type_scat_dispersion_imag
_atom_type_scat_source
C C 0.0033 0.0016 'International Tables Vol C Tables 4.2.6.8 and 6.1.1.4'
H H 0.0000 0.0000 'International Tables Vol C Tables 4.2.6.8 and 6.1.1.4'
I I -0.4742 1.8119 'International Tables Vol C Tables 4.2.6.8 and 6.1.1.4'

loop_
_geom_angle_atom_site_label_1
_geom_angle_atom_site_label_2
_geom_angle_atom_site_label_3
_geom_angle_site_symmetry_1
_geom_angle_site_symmetry_3
_geom_angle
_geom_angle_publ_flag
C3 C2 C1 . . 125.6(3) y
C3 C2 C4 . . 120.5(3) y
C1 C2 C4 . . 113.8(3) y
C2 C3 C3 . 2_655 126.0(2) y
C2 C3 I . . 121.3(2) y
C3 C3 I 2_655 . 112.74(15) y

loop_
_geom_bond_atom_site_label_1
_geom_bond_atom_site_label_2
_geom_bond_site_symmetry_2
_geom_bond_distance
_geom_bond_publ_flag
I C3 . 2.127(3) y
C1 C2 . 1.500(4) y
C2 C3 . 1.334(4) y
C2 C4 . 1.509(4) y
C3 C3 2_655 1.469(5) y

loop_
_geom_torsion_atom_site_label_1
_geom_torsion_atom_site_label_2
_geom_torsion_atom_site_label_3
_geom_torsion_atom_site_label_4
_geom_torsion_site_symmetry_3
_geom_torsion_site_symmetry_4
_geom_torsion
_geom_torsion_publ_flag
C1 C2 C3 C3 . 2_655 177.7(3) y
C4 C2 C3 C3 . 2_655 -2.6(4) y
C1 C2 C3 I . . -3.4(4) y
C4 C2 C3 I . . 176.4(2) y
C2 C3 C3 C2 2_655 2_655 -78.8(5) y
I C3 C3 I 2_655 2_655 -76.8(3) y
